data_7238766
loop_
_publ_author_name
'Tang, Yu'
'Yu, Biao'

_publ_section_title
;
 Identification of (phosphine)gold(i) hydrates and their equilibria in wet
 solutions
;
_journal_issue 33
_journal_name_full 'RSC Advances'
_journal_page_first 12686
_journal_paper_doi 10.1039/c2ra22282e
_journal_volume 2
_journal_year 2012
_chemical_formula_sum 'C22 H23 Au F3 O4 P S'
_chemical_formula_weight 668.40
_space_group_IT_number 2
_space_group_name_Hall '-P 1'
_space_group_name_H-M_alt 'P -1'
_symmetry_cell_setting triclinic
_symmetry_space_group_name_H-M 'P -1'
_atom_sites_solution_hydrogens geom
_atom_sites_solution_primary direct
_atom_sites_solution_secondary difmap
_audit_creation_method SHELXL-97
_cell_angle_alpha 107.733(2)
_cell_angle_beta 96.492(2)
_cell_angle_gamma 116.338(2)
_cell_formula_units_Z 2
_cell_length_a 10.7896(12)
_cell_length_b 11.7019(13)
_cell_length_c 11.8546(14)
_cell_measurement_reflns_used 2845
_cell_measurement_temperature 293(2)
_cell_measurement_theta_max 48.477
_cell_measurement_theta_min 4.403
_cell_volume 1222.4(2)
_computing_cell_refinement 'Bruker SMART'
_computing_data_collection 'Bruker SMART'
_computing_data_reduction 'Bruker SHELXTL'
_computing_molecular_graphics 'Bruker SHELXTL'
_computing_publication_material 'Bruker SHELXTL'
_computing_structure_refinement 'SHELXL-97 (Sheldrick, 2008)'
_computing_structure_solution 'SHELXS-97 (Sheldrick, 2008)'
_diffrn_ambient_temperature 293(2)
_diffrn_measured_fraction_theta_full 0.997
_diffrn_measured_fraction_theta_max 0.997
_diffrn_measurement_device_type 'CCD area detector'
_diffrn_measurement_method 'phi and omega scans'
_diffrn_radiation_monochromator graphite
_diffrn_radiation_source 'fine-focus sealed tube'
_diffrn_radiation_type MoK\a
_diffrn_radiation_wavelength 0.71073
_diffrn_reflns_av_R_equivalents 0.0340
_diffrn_reflns_av_sigmaI/netI 0.0621
_diffrn_reflns_limit_h_max 13
_diffrn_reflns_limit_h_min -13
_diffrn_reflns_limit_k_max 8
_diffrn_reflns_limit_k_min -14
_diffrn_reflns_limit_l_max 14
_diffrn_reflns_limit_l_min -14
_diffrn_reflns_number 7427
_diffrn_reflns_theta_full 26.00
_diffrn_reflns_theta_max 26.00
_diffrn_reflns_theta_min 1.88
_exptl_absorpt_coefficient_mu 6.216
_exptl_absorpt_correction_T_max 1.00000
_exptl_absorpt_correction_T_min 0.20513
_exptl_absorpt_correction_type empirical
_exptl_absorpt_process_details sadabs
_exptl_crystal_colour colorless
_exptl_crystal_density_diffrn 1.816
_exptl_crystal_density_method 'not measured'
_exptl_crystal_description prismatic
_exptl_crystal_F_000 648
_exptl_crystal_size_max 0.212
_exptl_crystal_size_mid 0.145
_exptl_crystal_size_min 0.101
_refine_diff_density_max 2.613
_refine_diff_density_min -1.376
_refine_diff_density_rms 0.170
_refine_ls_extinction_method none
_refine_ls_goodness_of_fit_ref 1.190
_refine_ls_hydrogen_treatment constr
_refine_ls_matrix_type full
_refine_ls_number_parameters 367
_refine_ls_number_reflns 4790
_refine_ls_number_restraints 225
_refine_ls_restrained_S_all 1.226
_refine_ls_R_factor_all 0.0662
_refine_ls_R_factor_gt 0.0557
_refine_ls_shift/su_max 0.020
_refine_ls_shift/su_mean 0.001
_refine_ls_structure_factor_coef Fsqd
_refine_ls_weighting_details 'calc w=1/[\s^2^(Fo^2^)+(0.0822P)^2^+0.0000P] where P=(Fo^2^+2Fc^2^)/3'
_refine_ls_weighting_scheme calc
_refine_ls_wR_factor_gt 0.1454
_refine_ls_wR_factor_ref 0.1532
_reflns_number_gt 3971
_reflns_number_total 4790
_reflns_threshold_expression >2sigma(I)
_cod_data_source_file c2ra22282e.txt
_cod_data_source_block cd212282
_cod_depositor_comments
;
The following automatic conversions were performed:

data item '_symmetry_cell_setting' value 'Triclinic' was changed to
'triclinic' in accordance with the
/home/saulius/struct/COD-crude-data/automatic-downloads/DataCite-retrospective/RSC/depositions/lib/dictionaries/cif_core.dic
dictionary named 'cif_core.dic' version 2.4.2 last updated on
2011-04-26.

Automatic conversion script
Id: cif_fix_values 6909 2019-04-08 15:41:33Z antanas 
;
_cod_original_sg_symbol_H-M P-1
_cod_database_code 7238766

loop_
_symmetry_equiv_pos_as_xyz
'x, y, z'
'-x, -y, -z'

loop_
_atom_site_label
_atom_site_type_symbol
_atom_site_fract_x
_atom_site_fract_y
_atom_site_fract_z
_atom_site_U_iso_or_equiv
_atom_site_adp_type
_atom_site_occupancy
_atom_site_symmetry_multiplicity
_atom_site_calc_flag
_atom_site_refinement_flags
_atom_site_disorder_assembly
_atom_site_disorder_group
Au1 Au 0.93869(3) 0.64553(3) 0.73830(3) 0.06199(18) Uani 1 1 d . . .
P1 P 0.9502(2) 0.7852(2) 0.64470(19) 0.0482(4) Uani 1 1 d . . .
O4 O 0.9421(11) 0.5122(10) 0.8185(9) 0.102(3) Uani 1 1 d D . .
H4B H 1.0138 0.5670 0.8769 0.11(5) Uiso 1 1 d RD . .
H4A H 0.9007 0.4521 0.8443 0.23(10) Uiso 1 1 d RD . .
S1 S 0.6914(19) 0.2844(16) 0.9279(13) 0.0963(18) Uani 0.557(8) 1 d PDU A 1
F1 F 0.4436(15) 0.239(2) 0.8879(18) 0.143(4) Uani 0.557(8) 1 d PDU A 1
F2 F 0.547(2) 0.406(2) 1.036(2) 0.163(5) Uani 0.557(8) 1 d PDU A 1
F3 F 0.5266(18) 0.233(2) 1.0663(17) 0.142(4) Uani 0.557(8) 1 d PDU A 1
O1 O 0.8126(17) 0.314(2) 1.0088(19) 0.120(4) Uani 0.557(8) 1 d PDU A 1
O2 O 0.733(2) 0.400(2) 0.887(2) 0.126(4) Uani 0.557(8) 1 d PDU A 1
O3 O 0.602(2) 0.153(2) 0.8238(18) 0.145(4) Uani 0.557(8) 1 d PDU A 1
C22 C 0.557(2) 0.294(3) 0.988(2) 0.137(3) Uani 0.557(8) 1 d PDU A 1
S1' S 0.696(3) 0.288(2) 0.9404(19) 0.110(2) Uani 0.443(8) 1 d PDU A 2
F1' F 0.4501(19) 0.231(2) 0.979(2) 0.153(5) Uani 0.443(8) 1 d PDU A 2
F2' F 0.660(2) 0.403(3) 1.1431(17) 0.175(6) Uani 0.443(8) 1 d PDU A 2
F3' F 0.598(2) 0.448(2) 0.976(2) 0.162(5) Uani 0.443(8) 1 d PDU A 2
O1' O 0.8128(17) 0.406(3) 1.050(2) 0.127(4) Uani 0.443(8) 1 d PDU A 2
O2' O 0.695(3) 0.307(3) 0.828(2) 0.126(4) Uani 0.443(8) 1 d PDU A 2
O3' O 0.664(2) 0.154(2) 0.938(2) 0.114(4) Uani 0.443(8) 1 d PDU A 2
C22' C 0.5926(17) 0.346(3) 1.019(2) 0.148(4) Uani 0.443(8) 1 d PDU A 2
C1 C 1.0944(9) 0.8144(8) 0.5703(7) 0.0513(17) Uani 1 1 d . . .
C2 C 1.0623(10) 0.7948(10) 0.4465(8) 0.060(2) Uani 1 1 d . . .
H2 H 0.9698 0.7699 0.4054 0.072 Uiso 1 1 calc R . .
C3 C 1.1645(11) 0.8113(11) 0.3838(9) 0.072(2) Uani 1 1 d . . .
H3 H 1.1430 0.7986 0.3011 0.086 Uiso 1 1 calc R . .
C4 C 1.3028(11) 0.8484(13) 0.4495(11) 0.079(3) Uani 1 1 d . . .
H4 H 1.3741 0.8594 0.4095 0.095 Uiso 1 1 calc R . .
C5 C 1.3328(10) 0.8679(11) 0.5680(11) 0.073(3) Uani 1 1 d . . .
H5 H 1.4257 0.8934 0.6086 0.088 Uiso 1 1 calc R . .
C6 C 1.2317(9) 0.8522(9) 0.6350(8) 0.0585(19) Uani 1 1 d . . .
C7 C 1.2763(10) 0.8771(11) 0.7689(9) 0.073(2) Uani 1 1 d . . .
H7A H 1.3791 0.9170 0.7969 0.109 Uiso 1 1 calc R . .
H7B H 1.2288 0.7905 0.7781 0.109 Uiso 1 1 calc R . .
H7C H 1.2494 0.9398 0.8173 0.109 Uiso 1 1 calc R . .
C8 C 0.7855(8) 0.7171(9) 0.5244(7) 0.0544(18) Uani 1 1 d . . .
C9 C 0.7389(10) 0.8074(11) 0.5163(9) 0.068(2) Uani 1 1 d . . .
H9 H 0.7904 0.8992 0.5736 0.082 Uiso 1 1 calc R . .
C10 C 0.6165(11) 0.7640(14) 0.4241(11) 0.088(3) Uani 1 1 d . . .
H10 H 0.5897 0.8269 0.4152 0.106 Uiso 1 1 calc R . .
C11 C 0.5384(13) 0.6292(18) 0.3487(12) 0.105(5) Uani 1 1 d . . .
H11 H 0.4533 0.5986 0.2902 0.127 Uiso 1 1 calc R . .
C12 C 0.5764(13) 0.5369(13) 0.3532(11) 0.089(3) Uani 1 1 d . . .
H12 H 0.5185 0.4444 0.2982 0.107 Uiso 1 1 calc R . .
C13 C 0.7062(10) 0.5786(9) 0.4423(8) 0.068(2) Uani 1 1 d . . .
C14 C 0.7536(18) 0.4758(11) 0.4365(12) 0.118(5) Uani 1 1 d . . .
H14A H 0.7389 0.4486 0.5048 0.177 Uiso 1 1 calc R . .
H14B H 0.8542 0.5170 0.4410 0.177 Uiso 1 1 calc R . .
H14C H 0.6981 0.3955 0.3601 0.177 Uiso 1 1 calc R . .
C15 C 0.9914(8) 0.9557(8) 0.7491(7) 0.0499(16) Uani 1 1 d . . .
C16 C 1.1070(10) 1.0735(9) 0.7508(9) 0.066(2) Uani 1 1 d . . .
H16 H 1.1626 1.0628 0.6985 0.079 Uiso 1 1 calc R . .
C17 C 1.1433(11) 1.2047(10) 0.8258(10) 0.076(3) Uani 1 1 d . . .
H17 H 1.2211 1.2818 0.8239 0.092 Uiso 1 1 calc R . .
C18 C 1.0639(14) 1.2201(12) 0.9026(10) 0.091(3) Uani 1 1 d . . .
H18 H 1.0874 1.3090 0.9543 0.109 Uiso 1 1 calc R . .
C19 C 0.9489(15) 1.1068(14) 0.9059(10) 0.086(3) Uani 1 1 d . . .
H19 H 0.8968 1.1206 0.9608 0.103 Uiso 1 1 calc R . .
C20 C 0.9084(10) 0.9727(10) 0.8298(8) 0.066(2) Uani 1 1 d . . .
C21 C 0.7772(12) 0.8509(13) 0.8321(11) 0.087(3) Uani 1 1 d . . .
H21A H 0.7035 0.8054 0.7545 0.130 Uiso 1 1 calc R . .
H21B H 0.7413 0.8834 0.8979 0.130 Uiso 1 1 calc R . .
H21C H 0.8033 0.7865 0.8453 0.130 Uiso 1 1 calc R . .

loop_
_atom_site_aniso_label
_atom_site_aniso_U_11
_atom_site_aniso_U_22
_atom_site_aniso_U_33
_atom_site_aniso_U_23
_atom_site_aniso_U_13
_atom_site_aniso_U_12
Au1 0.0715(3) 0.0528(2) 0.0624(2) 0.03199(17) 0.01831(17) 0.02647(18)
P1 0.0520(10) 0.0430(10) 0.0512(10) 0.0216(8) 0.0154(8) 0.0233(9)
O4 0.123(7) 0.090(6) 0.107(6) 0.072(5) 0.024(6) 0.047(5)
S1 0.071(2) 0.122(3) 0.122(4) 0.080(3) 0.045(3) 0.045(2)
F1 0.084(6) 0.174(8) 0.169(8) 0.078(7) 0.034(6) 0.059(6)
F2 0.134(6) 0.165(7) 0.171(7) 0.054(7) 0.066(6) 0.064(6)
F3 0.110(6) 0.168(7) 0.151(7) 0.092(6) 0.070(5) 0.046(6)
O1 0.086(5) 0.136(6) 0.150(6) 0.066(5) 0.023(5) 0.063(5)
O2 0.100(6) 0.133(6) 0.136(6) 0.081(6) 0.034(5) 0.033(6)
O3 0.104(5) 0.140(6) 0.141(6) 0.053(5) 0.044(5) 0.023(5)
C22 0.101(4) 0.154(5) 0.155(5) 0.072(5) 0.057(4) 0.053(4)
S1' 0.081(3) 0.131(3) 0.134(4) 0.079(3) 0.045(3) 0.047(3)
F1' 0.098(6) 0.175(7) 0.167(7) 0.069(7) 0.063(6) 0.047(6)
F2' 0.141(8) 0.178(9) 0.170(9) 0.047(8) 0.059(7) 0.064(8)
F3' 0.130(7) 0.160(7) 0.174(8) 0.059(7) 0.066(7) 0.056(7)
O1' 0.093(6) 0.132(6) 0.153(7) 0.069(6) 0.021(6) 0.050(6)
O2' 0.098(5) 0.133(6) 0.132(6) 0.071(5) 0.042(5) 0.034(5)
O3' 0.089(5) 0.123(6) 0.145(6) 0.072(5) 0.035(5) 0.054(5)
C22' 0.112(5) 0.162(6) 0.162(6) 0.068(6) 0.061(5) 0.057(5)
C1 0.062(4) 0.043(4) 0.060(4) 0.023(3) 0.023(4) 0.032(4)
C2 0.063(5) 0.064(5) 0.063(5) 0.029(4) 0.025(4) 0.037(4)
C3 0.092(7) 0.078(6) 0.067(6) 0.034(5) 0.035(5) 0.054(6)
C4 0.064(5) 0.097(8) 0.087(7) 0.037(6) 0.036(5) 0.046(6)
C5 0.062(5) 0.069(6) 0.104(8) 0.046(6) 0.036(5) 0.034(5)
C6 0.058(5) 0.051(4) 0.078(5) 0.033(4) 0.024(4) 0.031(4)
C7 0.059(5) 0.080(7) 0.076(6) 0.033(5) 0.011(4) 0.033(5)
C8 0.054(4) 0.051(4) 0.051(4) 0.020(4) 0.013(3) 0.021(4)
C9 0.067(5) 0.071(6) 0.070(5) 0.025(5) 0.015(4) 0.040(5)
C10 0.063(6) 0.109(10) 0.096(8) 0.049(7) 0.014(5) 0.044(6)
C11 0.066(6) 0.132(13) 0.080(8) 0.022(8) -0.004(5) 0.039(8)
C12 0.088(7) 0.069(7) 0.080(7) 0.022(6) 0.000(6) 0.026(6)
C13 0.074(5) 0.044(4) 0.063(5) 0.021(4) 0.005(4) 0.014(4)
C14 0.171(13) 0.054(6) 0.090(8) 0.002(6) -0.005(8) 0.054(8)
C15 0.047(4) 0.043(4) 0.052(4) 0.016(3) 0.014(3) 0.019(3)
C16 0.073(5) 0.049(5) 0.074(6) 0.018(4) 0.022(4) 0.032(4)
C17 0.081(6) 0.049(5) 0.081(6) 0.015(5) 0.011(5) 0.028(5)
C18 0.112(9) 0.066(7) 0.073(7) 0.000(5) 0.007(6) 0.050(7)
C19 0.115(9) 0.095(9) 0.064(6) 0.019(6) 0.028(6) 0.074(8)
C20 0.074(5) 0.070(6) 0.058(5) 0.026(4) 0.019(4) 0.041(5)
C21 0.084(7) 0.112(9) 0.093(7) 0.058(7) 0.054(6) 0.055(7)

loop_
_atom_type_symbol
_atom_type_description
_atom_type_scat_dispersion_real
_atom_type_scat_dispersion_imag
_atom_type_scat_source
C C 0.0033 0.0016 'International Tables Vol C Tables 4.2.6.8 and 6.1.1.4'
H H 0.0000 0.0000 'International Tables Vol C Tables 4.2.6.8 and 6.1.1.4'
O O 0.0106 0.0060 'International Tables Vol C Tables 4.2.6.8 and 6.1.1.4'
F F 0.0171 0.0103 'International Tables Vol C Tables 4.2.6.8 and 6.1.1.4'
P P 0.1023 0.0942 'International Tables Vol C Tables 4.2.6.8 and 6.1.1.4'
S S 0.1246 0.1234 'International Tables Vol C Tables 4.2.6.8 and 6.1.1.4'
Au Au -2.0133 8.8022 'International Tables Vol C Tables 4.2.6.8 and 6.1.1.4'

loop_
_geom_angle_atom_site_label_1
_geom_angle_atom_site_label_2
_geom_angle_atom_site_label_3
_geom_angle
O4 Au1 P1 174.6(3)
C15 P1 C8 106.3(4)
C15 P1 C1 106.3(4)
C8 P1 C1 106.7(4)
C15 P1 Au1 113.6(3)
C8 P1 Au1 113.9(3)
C1 P1 Au1 109.5(3)
Au1 O4 H4B 99.2
Au1 O4 H4A 150.1
H4B O4 H4A 100.4
O1 S1 O3 123.3(18)
O1 S1 O2 106.5(17)
O3 S1 O2 110.2(16)
O1 S1 C22 117.0(15)
O3 S1 C22 97.8(15)
O2 S1 C22 99.3(15)
F3 C22 F2 104(2)
F3 C22 F1 114(2)
F2 C22 F1 91.6(19)
F3 C22 S1 114.2(16)
F2 C22 S1 126.7(19)
F1 C22 S1 104.6(16)
O2' S1' O3' 118(2)
O2' S1' O1' 115(2)
O3' S1' O1' 114(2)
O2' S1' C22' 112(2)
O3' S1' C22' 111(2)
O1' S1' C22' 80.9(9)
F2' C22' F1' 115.1(17)
F2' C22' F3' 111.9(18)
F1' C22' F3' 111.3(15)
F2' C22' S1' 107.7(11)
F1' C22' S1' 107(2)
F3' C22' S1' 102(2)
C6 C1 C2 121.0(8)
C6 C1 P1 120.8(6)
C2 C1 P1 118.2(6)
C3 C2 C1 121.4(8)
C3 C2 H2 119.3
C1 C2 H2 119.3
C4 C3 C2 117.4(9)
C4 C3 H3 121.3
C2 C3 H3 121.3
C5 C4 C3 120.8(9)
C5 C4 H4 119.6
C3 C4 H4 119.6
C4 C5 C6 123.5(9)
C4 C5 H5 118.3
C6 C5 H5 118.3
C1 C6 C5 116.0(8)
C1 C6 C7 124.5(8)
C5 C6 C7 119.5(8)
C6 C7 H7A 109.5
C6 C7 H7B 109.5
H7A C7 H7B 109.5
C6 C7 H7C 109.5
H7A C7 H7C 109.5
H7B C7 H7C 109.5
C9 C8 C13 119.7(8)
C9 C8 P1 118.0(7)
C13 C8 P1 122.2(7)
C8 C9 C10 121.4(10)
C8 C9 H9 119.3
C10 C9 H9 119.3
C11 C10 C9 118.0(12)
C11 C10 H10 121.0
C9 C10 H10 121.0
C12 C11 C10 123.2(10)
C12 C11 H11 118.4
C10 C11 H11 118.4
C11 C12 C13 120.6(11)
C11 C12 H12 119.7
C13 C12 H12 119.7
C8 C13 C12 116.9(9)
C8 C13 C14 123.8(9)
C12 C13 C14 119.2(9)
C13 C14 H14A 109.5
C13 C14 H14B 109.5
H14A C14 H14B 109.5
C13 C14 H14C 109.5
H14A C14 H14C 109.5
H14B C14 H14C 109.5
C16 C15 C20 118.2(8)
C16 C15 P1 119.8(6)
C20 C15 P1 122.0(6)
C17 C16 C15 123.0(9)
C17 C16 H16 118.5
C15 C16 H16 118.5
C18 C17 C16 118.5(11)
C18 C17 H17 120.8
C16 C17 H17 120.8
C17 C18 C19 121.1(10)
C17 C18 H18 119.5
C19 C18 H18 119.5
C18 C19 C20 121.7(10)
C18 C19 H19 119.2
C20 C19 H19 119.2
C19 C20 C15 117.6(10)
C19 C20 C21 120.1(10)
C15 C20 C21 122.3(9)
C20 C21 H21A 109.5
C20 C21 H21B 109.5
H21A C21 H21B 109.5
C20 C21 H21C 109.5
H21A C21 H21C 109.5
H21B C21 H21C 109.5

loop_
_geom_bond_atom_site_label_1
_geom_bond_atom_site_label_2
_geom_bond_distance
Au1 O4 2.070(7)
Au1 P1 2.208(2)
P1 C15 1.815(8)
P1 C8 1.818(8)
P1 C1 1.827(8)
O4 H4B 0.8102
O4 H4A 0.8192
S1 O1 1.363(16)
S1 O3 1.438(17)
S1 O2 1.469(17)
S1 C22 1.715(18)
F1 C22 1.355(18)
F2 C22 1.322(18)
F3 C22 1.316(18)
S1' O2' 1.422(18)
S1' O3' 1.437(18)
S1' O1' 1.472(18)
S1' C22' 1.759(19)
F1' C22' 1.419(16)
F2' C22' 1.367(19)
F3' C22' 1.421(19)
C1 C6 1.391(11)
C1 C2 1.390(12)
C2 C3 1.375(13)
C2 H2 0.9300
C3 C4 1.406(14)
C3 H3 0.9300
C4 C5 1.330(15)
C4 H4 0.9300
C5 C6 1.400(13)
C5 H5 0.9300
C6 C7 1.502(13)
C7 H7A 0.9600
C7 H7B 0.9600
C7 H7C 0.9600
C8 C9 1.379(12)
C8 C13 1.388(12)
C9 C10 1.392(13)
C9 H9 0.9300
C10 C11 1.338(19)
C10 H10 0.9300
C11 C12 1.327(19)
C11 H11 0.9300
C12 C13 1.435(15)
C12 H12 0.9300
C13 C14 1.488(15)
C14 H14A 0.9600
C14 H14B 0.9600
C14 H14C 0.9600
C15 C16 1.381(12)
C15 C20 1.411(12)
C16 C17 1.363(12)
C16 H16 0.9300
C17 C18 1.344(17)
C17 H17 0.9300
C18 C19 1.372(19)
C18 H18 0.9300
C19 C20 1.381(15)
C19 H19 0.9300
C20 C21 1.510(15)
C21 H21A 0.9600
C21 H21B 0.9600
C21 H21C 0.9600

loop_
_geom_torsion_atom_site_label_1
_geom_torsion_atom_site_label_2
_geom_torsion_atom_site_label_3
_geom_torsion_atom_site_label_4
_geom_torsion
O4 Au1 P1 C15 -125(3)
O4 Au1 P1 C8 113(3)
O4 Au1 P1 C1 -7(3)
O1 S1 C22 F3 -46(3)
O3 S1 C22 F3 88(2)
O2 S1 C22 F3 -160(2)
O1 S1 C22 F2 86(3)
O3 S1 C22 F2 -140(2)
O2 S1 C22 F2 -28(3)
O1 S1 C22 F1 -170.7(19)
O3 S1 C22 F1 -37(2)
O2 S1 C22 F1 75(2)
O2' S1' C22' F2' -144(2)
O3' S1' C22' F2' 82(2)
O1' S1' C22' F2' -31(2)
O2' S1' C22' F1' 91(2)
O3' S1' C22' F1' -43(2)
O1' S1' C22' F1' -155.2(19)
O2' S1' C22' F3' -26(2)
O3' S1' C22' F3' -160.0(19)
O1' S1' C22' F3' 87.5(18)
C15 P1 C1 C6 74.0(7)
C8 P1 C1 C6 -172.9(6)
Au1 P1 C1 C6 -49.2(7)
C15 P1 C1 C2 -107.5(7)
C8 P1 C1 C2 5.6(8)
Au1 P1 C1 C2 129.4(6)
C6 C1 C2 C3 0.2(14)
P1 C1 C2 C3 -178.3(8)
C1 C2 C3 C4 0.3(15)
C2 C3 C4 C5 -0.8(17)
C3 C4 C5 C6 0.7(18)
C2 C1 C6 C5 -0.3(12)
P1 C1 C6 C5 178.2(7)
C2 C1 C6 C7 179.3(9)
P1 C1 C6 C7 -2.2(12)
C4 C5 C6 C1 -0.2(15)
C4 C5 C6 C7 -179.8(11)
C15 P1 C8 C9 12.6(8)
C1 P1 C8 C9 -100.5(7)
Au1 P1 C8 C9 138.6(7)
C15 P1 C8 C13 -167.0(7)
C1 P1 C8 C13 79.8(8)
Au1 P1 C8 C13 -41.1(8)
C13 C8 C9 C10 -2.5(15)
P1 C8 C9 C10 177.9(8)
C8 C9 C10 C11 4.9(17)
C9 C10 C11 C12 -4(2)
C10 C11 C12 C13 0(2)
C9 C8 C13 C12 -0.9(14)
P1 C8 C13 C12 178.7(8)
C9 C8 C13 C14 174.7(11)
P1 C8 C13 C14 -5.7(15)
C11 C12 C13 C8 2.0(18)
C11 C12 C13 C14 -173.8(14)
C8 P1 C15 C16 -108.3(7)
C1 P1 C15 C16 5.1(8)
Au1 P1 C15 C16 125.6(7)
C8 P1 C15 C20 71.6(7)
C1 P1 C15 C20 -175.0(7)
Au1 P1 C15 C20 -54.5(7)
C20 C15 C16 C17 -0.6(14)
P1 C15 C16 C17 179.3(7)
C15 C16 C17 C18 0.8(16)
C16 C17 C18 C19 0.0(17)
C17 C18 C19 C20 -0.9(18)
C18 C19 C20 C15 1.0(15)
C18 C19 C20 C21 -177.3(10)
C16 C15 C20 C19 -0.3(13)
P1 C15 C20 C19 179.8(7)
C16 C15 C20 C21 178.0(9)
P1 C15 C20 C21 -1.9(12)
